data_7700418
loop_
_publ_author_name
'Ko\<renkov\'a, Monika'
'Hejda, Martin'
'Jir\'asko, Robert'
'Block, Theresa'
'Uhl\'ik, Filip'
'Jambor, Roman'
'R\%u\<Zi\<cka, Ale\<s'
'P\"ottgen, Rainer'
'Dost\'al, Libor'

_publ_section_title
;
 Antimony(i) \\rightarrow Pd(ii) complexes with the (\m-Sb)Pd<sub>2</sub>
 coordination framework.
;
_journal_issue 31
_journal_name_full 'Dalton transactions (Cambridge, England : 2003)'
_journal_page_first 11912
_journal_page_last 11920
_journal_paper_doi 10.1039/c9dt02340b
_journal_volume 48
_journal_year 2019
_chemical_formula_moiety 'C24 H37 Cl2 N2 Pd2 Sb, 2(C6 H6)'
_chemical_formula_sum 'C36 H49 Cl2 N2 Pd2 Sb'
_chemical_formula_weight 915.22
_space_group_crystal_system orthorhombic
_space_group_IT_number 29
_space_group_name_Hall 'P 2c -2ac'
_space_group_name_H-M_alt 'P c a 21'
_symmetry_space_group_name_Hall 'P 2c -2ac'
_symmetry_space_group_name_H-M 'P c a 21'
_atom_sites_solution_hydrogens geom
_audit_creation_method 'APEX3 v2016.5-0'
_audit_update_record
;
2019-04-05 deposited with the CCDC.    2019-07-01 downloaded from the CCDC.
;
_cell_angle_alpha 90
_cell_angle_beta 90
_cell_angle_gamma 90
_cell_formula_units_Z 8
_cell_length_a 26.6878(9)
_cell_length_b 12.1213(4)
_cell_length_c 23.2984(8)
_cell_measurement_reflns_used 74874
_cell_measurement_temperature 150(2)
_cell_measurement_theta_max 32
_cell_measurement_theta_min 1
_cell_volume 7536.8(4)
_computing_cell_refinement 'APEX3 v2016.5-0 (Bruker AXS)'
_computing_data_collection 'Bruker Instrument Service vV6.2.3'
_computing_data_reduction 'SAINT V8.37A (Bruker AXS Inc., 2015)'
_computing_molecular_graphics 'Platon (Spek, 2009)'
_computing_publication_material 'Platon (Spek, 2009)'
_computing_structure_refinement 'SHELXL-2014/7 (Sheldrick, 2014)'
_computing_structure_solution 'XT, VERSION 2014/5'
_diffrn_ambient_temperature 150(2)
_diffrn_detector_area_resol_mean 10.4167
_diffrn_measured_fraction_theta_full 0.999
_diffrn_measured_fraction_theta_max 0.895
_diffrn_measurement_device_type 'Bruker D8 - Venture'
_diffrn_measurement_method '\f and \w scans to fill the Ewald sphere'
_diffrn_radiation_type MoK\a
_diffrn_radiation_wavelength 0.71073
_diffrn_reflns_av_R_equivalents 0.1069
_diffrn_reflns_av_unetI/netI 0.1541
_diffrn_reflns_Laue_measured_fraction_full 0.999
_diffrn_reflns_Laue_measured_fraction_max 0.895
_diffrn_reflns_limit_h_max 31
_diffrn_reflns_limit_h_min -39
_diffrn_reflns_limit_k_max 15
_diffrn_reflns_limit_k_min -17
_diffrn_reflns_limit_l_max 34
_diffrn_reflns_limit_l_min -29
_diffrn_reflns_number 71935
_diffrn_reflns_point_group_measured_fraction_full 0.995
_diffrn_reflns_point_group_measured_fraction_max 0.805
_diffrn_reflns_theta_full 25.242
_diffrn_reflns_theta_max 32.073
_diffrn_reflns_theta_min 2.270
_diffrn_source 'sealed X-ray tube'
_exptl_absorpt_coefficient_mu 1.824
_exptl_absorpt_correction_T_max 0.7464
_exptl_absorpt_correction_T_min 0.5427
_exptl_absorpt_correction_type multi-scan
_exptl_absorpt_process_details
;
SADABS-2016/2 - Bruker AXS area detector
scaling and absorption correction
;
_exptl_crystal_colour yellow
_exptl_crystal_density_diffrn 1.613
_exptl_crystal_description block
_exptl_crystal_F_000 3648
_exptl_crystal_size_max 0.50
_exptl_crystal_size_mid 0.30
_exptl_crystal_size_min 0.10
_refine_diff_density_max 0.921
_refine_diff_density_min -1.376
_refine_diff_density_rms 0.178
_refine_ls_abs_structure_details
;
 Flack x determined using 4854 quotients [(I+)-(I-)]/[(I+)+(I-)]
 (Parsons and Flack (2004), Acta Cryst. A60, s61).
;
_refine_ls_abs_structure_Flack 0.291(17)
_refine_ls_extinction_method none
_refine_ls_goodness_of_fit_ref 1.031
_refine_ls_hydrogen_treatment constr
_refine_ls_matrix_type full
_refine_ls_number_parameters 817
_refine_ls_number_reflns 21184
_refine_ls_number_restraints 899
_refine_ls_restrained_S_all 1.031
_refine_ls_R_factor_all 0.1445
_refine_ls_R_factor_gt 0.0670
_refine_ls_shift/su_max 0.045
_refine_ls_shift/su_mean 0.003
_refine_ls_structure_factor_coef Fsqd
_refine_ls_weighting_details 'w=1/[\s^2^(Fo^2^)+(0.0287P)^2^+9.7322P] where P=(Fo^2^+2Fc^2^)/3'
_refine_ls_weighting_scheme calc
_refine_ls_wR_factor_gt 0.0843
_refine_ls_wR_factor_ref 0.0983
_reflns_Friedel_coverage 0.762
_reflns_Friedel_fraction_full 0.991
_reflns_Friedel_fraction_max 0.712
_reflns_number_gt 13371
_reflns_number_total 21184
_reflns_threshold_expression 'I > 2\s(I)'
_cod_data_source_file c9dt02340b2.cif
_cod_data_source_block ld181210Sb1_CCDC1
_cod_depositor_comments 'Adding full bibliography for 7700416--7700419.cif.'
_cod_database_code 7700418
_shelx_space_group_comment
;
The symmetry employed for this shelxl refinement is uniquely defined
by the following loop, which should always be used as a source of
symmetry information in preference to the above space-group names.
They are only intended as comments.
;
_exptl_absorpt_special_details
;
The ratio of minimum to maximum
apparent transmission was 0.727
;
_shelxl_version_number 2013-4

loop_
_space_group_symop_operation_xyz
'x, y, z'
'-x, -y, z+1/2'
'x+1/2, -y, z'
'-x+1/2, y, z+1/2'

loop_
_atom_site_label
_atom_site_type_symbol
_atom_site_fract_x
_atom_site_fract_y
_atom_site_fract_z
_atom_site_U_iso_or_equiv
_atom_site_adp_type
_atom_site_occupancy
_atom_site_site_symmetry_order
_atom_site_calc_flag
_atom_site_refinement_flags_posn
_atom_site_refinement_flags_adp
_atom_site_refinement_flags_occupancy
_atom_site_disorder_assembly
_atom_site_disorder_group
Sb1 Sb 0.42955(2) 0.54904(6) 0.29693(3) 0.02072(15) Uani 1 1 d . U . . .
C1 C 0.4462(4) 0.5152(8) 0.3827(5) 0.022(2) Uani 1 1 d . U . . .
N1 N 0.4590(3) 0.7196(6) 0.3394(3) 0.0223(18) Uani 1 1 d . U . . .
Cl1 Cl 0.47534(12) 0.5425(3) 0.14565(13) 0.0466(8) Uani 1 1 d . U . . .
Pd1 Pd 0.51010(3) 0.52548(7) 0.23858(4) 0.02513(19) Uani 1 1 d . U . . .
Pd3 Pd 0.40451(3) 0.10534(6) 0.55282(3) 0.02145(18) Uani 1 1 d . U . . .
C3 C 0.4803(4) 0.5690(9) 0.4739(5) 0.031(2) Uani 1 1 d . U . . .
H3 H 0.4937 0.6240 0.4986 0.037 Uiso 1 1 calc R U . . .
N3 N 0.2849(3) 0.2194(6) 0.4962(3) 0.0218(18) Uani 1 1 d . U . . .
Cl3 Cl 0.43154(10) 0.0732(3) 0.45800(12) 0.0394(8) Uani 1 1 d . U . . .
Pd4 Pd 0.23145(3) 0.01084(6) 0.59272(4) 0.0247(2) Uani 1 1 d . U . . .
C4 C 0.4748(4) 0.4643(10) 0.4928(5) 0.033(2) Uani 1 1 d . U . . .
H4 H 0.4845 0.4474 0.5311 0.039 Uiso 1 1 calc R U . . .
N4 N 0.3297(3) -0.1435(6) 0.5206(3) 0.0217(18) Uani 1 1 d . U . . .
Cl4 Cl 0.26561(13) -0.0114(3) 0.68518(14) 0.0485(9) Uani 1 1 d . U . . .
C9 C 0.5003(4) 0.9049(9) 0.3411(5) 0.041(3) Uani 1 1 d . U . . .
H9A H 0.5318 0.8645 0.3459 0.062 Uiso 1 1 calc R U . . .
H9B H 0.4877 0.9278 0.3788 0.062 Uiso 1 1 calc R U . . .
H9C H 0.5060 0.9702 0.3172 0.062 Uiso 1 1 calc R U . . .
C8 C 0.4617(4) 0.8301(9) 0.3120(5) 0.032(2) Uani 1 1 d . U . . .
C7 C 0.4710(4) 0.7030(8) 0.3929(4) 0.026(2) Uani 1 1 d . U . . .
H7 H 0.4831 0.7625 0.4156 0.032 Uiso 1 1 calc R U . . .
C6 C 0.4413(4) 0.4069(9) 0.4020(4) 0.024(2) Uani 1 1 d . U . . .
C5 C 0.4557(4) 0.3802(9) 0.4586(5) 0.033(2) Uani 1 1 d . U . . .
H5 H 0.4524 0.3071 0.4729 0.040 Uiso 1 1 calc R U . . .
C10 C 0.4772(5) 0.8117(9) 0.2493(5) 0.044(3) Uani 1 1 d . U . . .
H10A H 0.4768 0.8824 0.2288 0.065 Uiso 1 1 calc R U . . .
H10B H 0.4536 0.7607 0.2310 0.065 Uiso 1 1 calc R U . . .
H10C H 0.5110 0.7803 0.2480 0.065 Uiso 1 1 calc R U . . .
C14 C 0.3549(4) 0.2034(9) 0.2902(6) 0.049(3) Uani 1 1 d . U . . .
H14A H 0.3387 0.1626 0.2590 0.073 Uiso 1 1 calc R U . . .
H14B H 0.3298 0.2473 0.3107 0.073 Uiso 1 1 calc R U . . .
H14C H 0.3705 0.1511 0.3169 0.073 Uiso 1 1 calc R U . . .
C13 C 0.3945(4) 0.2788(8) 0.2657(5) 0.031(2) Uani 1 1 d . U . . .
C12 C 0.4214(4) 0.3266(9) 0.3608(5) 0.029(2) Uani 1 1 d . U . . .
H12 H 0.4159 0.2522 0.3720 0.034 Uiso 1 1 calc R U . . .
C11 C 0.4100(4) 0.8807(9) 0.3148(6) 0.040(3) Uani 1 1 d . U . . .
H11A H 0.4106 0.9536 0.2966 0.060 Uiso 1 1 calc R U . . .
H11B H 0.3997 0.8881 0.3550 0.060 Uiso 1 1 calc R U . . .
H11C H 0.3862 0.8331 0.2945 0.060 Uiso 1 1 calc R U . . .
C15 C 0.4398(5) 0.2165(10) 0.2445(6) 0.052(3) Uani 1 1 d . U . . .
H15A H 0.4304 0.1714 0.2113 0.079 Uiso 1 1 calc R U . . .
H15B H 0.4524 0.1687 0.2752 0.079 Uiso 1 1 calc R U . . .
H15C H 0.4659 0.2690 0.2333 0.079 Uiso 1 1 calc R U . . .
C16 C 0.3725(5) 0.3424(10) 0.2160(5) 0.045(3) Uani 1 1 d . U . . .
H16A H 0.3984 0.3893 0.1989 0.068 Uiso 1 1 calc R U . . .
H16B H 0.3448 0.3886 0.2297 0.068 Uiso 1 1 calc R U . . .
H16C H 0.3600 0.2906 0.1870 0.068 Uiso 1 1 calc R U . . .
C17 C 0.5570(5) 0.5085(12) 0.3121(7) 0.057(4) Uani 1 1 d . U . . .
H17A H 0.5400 0.5774 0.3121 0.068 Uiso 1 1 calc R U . A 1
H17B H 0.5532 0.4594 0.3436 0.068 Uiso 1 1 calc R U . A 1
C20 C 0.6130(5) 0.5182(11) 0.1614(6) 0.060(4) Uani 1 1 d D U . . .
H20A H 0.6220 0.4399 0.1625 0.090 Uiso 1 1 calc R U . B 1
H20B H 0.6427 0.5622 0.1521 0.090 Uiso 1 1 calc R U . B 1
H20C H 0.5872 0.5302 0.1322 0.090 Uiso 1 1 calc R U . B 1
C21 C 0.3478(4) 0.6477(11) 0.1918(5) 0.042(3) Uani 1 1 d . U . . .
H21A H 0.3637 0.7075 0.2109 0.050 Uiso 1 1 calc R U . C 1
H21B H 0.3666 0.6016 0.1669 0.050 Uiso 1 1 calc R U . C 1
C25 C 0.5975(5) 0.7378(11) 0.5053(6) 0.069(4) Uani 1 1 d D U . . .
H25 H 0.6246 0.7042 0.4856 0.083 Uiso 1 1 calc R U . . .
C24 C 0.2199(4) 0.6816(11) 0.2590(5) 0.044(3) Uani 1 1 d D U . . .
H24A H 0.2065 0.6103 0.2465 0.066 Uiso 1 1 calc R U . D 1
H24B H 0.1985 0.7412 0.2444 0.066 Uiso 1 1 calc R U . D 1
H24C H 0.2205 0.6842 0.3011 0.066 Uiso 1 1 calc R U . D 1
C26 C 0.5746(5) 0.8276(11) 0.4823(5) 0.057(3) Uani 1 1 d D U . . .
H26 H 0.5858 0.8569 0.4468 0.068 Uiso 1 1 calc R U . . .
C28 C 0.5187(5) 0.8310(12) 0.5623(6) 0.072(4) Uani 1 1 d D U . . .
H28 H 0.4914 0.8636 0.5821 0.086 Uiso 1 1 calc R U . . .
C27 C 0.5351(5) 0.8761(11) 0.5107(6) 0.060(4) Uani 1 1 d D U . . .
H27 H 0.5192 0.9397 0.4953 0.073 Uiso 1 1 calc R U . . .
C29 C 0.5419(6) 0.7393(12) 0.5847(7) 0.079(4) Uani 1 1 d D U . . .
H29 H 0.5303 0.7071 0.6194 0.094 Uiso 1 1 calc R U . . .
Sb2 Sb 0.31283(2) 0.04542(6) 0.53680(3) 0.01987(15) Uani 1 1 d . U . . .
C2 C 0.4661(4) 0.5959(9) 0.4174(5) 0.023(2) Uani 1 1 d . U . . .
N2 N 0.4119(3) 0.3577(7) 0.3104(4) 0.0240(18) Uani 1 1 d . U . . .
Cl2 Cl 0.31031(10) 0.5780(3) 0.37394(12) 0.0367(7) Uani 1 1 d . U . . .
Pd2 Pd 0.33837(3) 0.61050(6) 0.27951(3) 0.02252(18) Uani 1 1 d . U . . .
C30 C 0.5816(5) 0.6956(12) 0.5565(6) 0.072(4) Uani 1 1 d D U . . .
H30 H 0.5987 0.6344 0.5726 0.087 Uiso 1 1 calc R U . . .
C31 C 0.6449(4) 0.3889(11) 0.4200(6) 0.060(4) Uani 1 1 d D U . . .
H31 H 0.6406 0.4112 0.3812 0.072 Uiso 1 1 calc R U . . .
C32 C 0.6117(5) 0.4244(12) 0.4612(5) 0.065(4) Uani 1 1 d D U . . .
H32 H 0.5842 0.4700 0.4506 0.078 Uiso 1 1 calc R U . . .
C33 C 0.6181(5) 0.3940(10) 0.5179(5) 0.059(3) Uani 1 1 d D U . . .
H33 H 0.5951 0.4180 0.5464 0.071 Uiso 1 1 calc R U . . .
C34 C 0.6586(5) 0.3282(10) 0.5329(5) 0.063(4) Uani 1 1 d D U . . .
H34 H 0.6640 0.3084 0.5718 0.076 Uiso 1 1 calc R U . . .
C35 C 0.6908(5) 0.2920(11) 0.4908(4) 0.053(3) Uani 1 1 d D U . . .
H35 H 0.7182 0.2458 0.5008 0.064 Uiso 1 1 calc R U . . .
C36 C 0.6838(4) 0.3221(11) 0.4344(5) 0.054(3) Uani 1 1 d D U . . .
H36 H 0.7061 0.2961 0.4056 0.065 Uiso 1 1 calc R U . . .
C37 C 0.2942(5) 0.3883(11) 0.8282(6) 0.065(4) Uani 1 1 d D U . . .
H37 H 0.2799 0.4524 0.8450 0.078 Uiso 1 1 calc R U . . .
C38 C 0.2763(6) 0.3496(12) 0.7770(7) 0.080(4) Uani 1 1 d D U . . .
H38 H 0.2490 0.3855 0.7587 0.096 Uiso 1 1 calc R U . . .
C39 C 0.2982(6) 0.2580(12) 0.7522(6) 0.074(4) Uani 1 1 d D U . . .
H39 H 0.2866 0.2325 0.7160 0.089 Uiso 1 1 calc R U . . .
C40 C 0.3364(5) 0.2038(11) 0.7794(6) 0.071(4) Uani 1 1 d D U . . .
H40 H 0.3512 0.1401 0.7626 0.085 Uiso 1 1 calc R U . . .
C41 C 0.3532(5) 0.2427(11) 0.8312(6) 0.067(4) Uani 1 1 d D U . . .
H41 H 0.3794 0.2051 0.8507 0.080 Uiso 1 1 calc R U . . .
C42 C 0.3326(5) 0.3349(10) 0.8551(6) 0.062(4) Uani 1 1 d D U . . .
H42 H 0.3450 0.3621 0.8906 0.074 Uiso 1 1 calc R U . . .
C43 C 0.5593(5) 0.1690(12) 0.3859(6) 0.071(4) Uani 1 1 d D U . . .
H43 H 0.5359 0.1961 0.4132 0.085 Uiso 1 1 calc R U . . .
C44 C 0.5977(5) 0.1025(11) 0.4036(6) 0.066(4) Uani 1 1 d D U . . .
H44 H 0.6003 0.0813 0.4427 0.079 Uiso 1 1 calc R U . . .
C45 C 0.6324(5) 0.0665(12) 0.3642(6) 0.071(4) Uani 1 1 d D U . . .
H45 H 0.6594 0.0206 0.3761 0.085 Uiso 1 1 calc R U . . .
C46 C 0.6281(6) 0.0972(12) 0.3075(7) 0.082(4) Uani 1 1 d D U . . .
H46 H 0.6524 0.0725 0.2807 0.098 Uiso 1 1 calc R U . . .
C47 C 0.5891(5) 0.1632(11) 0.2886(7) 0.084(4) Uani 1 1 d D U . . .
H47 H 0.5863 0.1845 0.2495 0.101 Uiso 1 1 calc R U . . .
C48 C 0.5542(6) 0.1969(13) 0.3292(6) 0.085(5) Uani 1 1 d D U . . .
H48 H 0.5263 0.2400 0.3175 0.102 Uiso 1 1 calc R U . . .
C101 C 0.2965(4) 0.0152(8) 0.4502(5) 0.021(2) Uani 1 1 d . U . . .
C102 C 0.2782(4) 0.1008(8) 0.4161(4) 0.023(2) Uani 1 1 d . U . . .
C103 C 0.2644(4) 0.0782(9) 0.3596(4) 0.024(2) Uani 1 1 d . U . . .
H103 H 0.2514 0.1355 0.3361 0.029 Uiso 1 1 calc R U . . .
C104 C 0.2696(4) -0.0293(9) 0.3371(5) 0.034(3) Uani 1 1 d . U . . .
H104 H 0.2608 -0.0447 0.2984 0.040 Uiso 1 1 calc R U . . .
C105 C 0.2878(4) -0.1124(9) 0.3726(4) 0.026(2) Uani 1 1 d . U . . .
H105 H 0.2908 -0.1856 0.3585 0.032 Uiso 1 1 calc R U . . .
C106 C 0.3016(4) -0.0887(9) 0.4284(4) 0.021(2) Uani 1 1 d . U . . .
C107 C 0.2736(4) 0.2089(8) 0.4434(4) 0.025(2) Uani 1 1 d . U . . .
H107 H 0.2622 0.2707 0.4219 0.030 Uiso 1 1 calc R U . . .
C108 C 0.2822(4) 0.3297(8) 0.5251(4) 0.029(2) Uani 1 1 d . U . . .
C109 C 0.2689(5) 0.3071(9) 0.5874(5) 0.049(3) Uani 1 1 d . U . . .
H10D H 0.2357 0.2728 0.5894 0.073 Uiso 1 1 calc R U . . .
H10E H 0.2686 0.3767 0.6088 0.073 Uiso 1 1 calc R U . . .
H10F H 0.2938 0.2573 0.6041 0.073 Uiso 1 1 calc R U . . .
C110 C 0.3335(4) 0.3784(10) 0.5210(6) 0.046(3) Uani 1 1 d . U . . .
H11D H 0.3400 0.4010 0.4813 0.069 Uiso 1 1 calc R U . . .
H11E H 0.3584 0.3234 0.5327 0.069 Uiso 1 1 calc R U . . .
H11F H 0.3358 0.4429 0.5463 0.069 Uiso 1 1 calc R U . . .
C111 C 0.2440(4) 0.4085(9) 0.4976(5) 0.044(3) Uani 1 1 d . U . . .
H11G H 0.2577 0.4380 0.4618 0.065 Uiso 1 1 calc R U . . .
H11H H 0.2369 0.4694 0.5241 0.065 Uiso 1 1 calc R U . . .
H11I H 0.2129 0.3684 0.4895 0.065 Uiso 1 1 calc R U . . .
C112 C 0.3200(4) -0.1716(9) 0.4684(4) 0.026(2) Uani 1 1 d . U . . .
H112 H 0.3247 -0.2457 0.4562 0.031 Uiso 1 1 calc R U . . .
C113 C 0.3480(4) -0.2266(8) 0.5630(5) 0.029(2) Uani 1 1 d . U . . .
C114 C 0.3865(4) -0.3045(9) 0.5345(5) 0.045(3) Uani 1 1 d . U . . .
H11J H 0.3697 -0.3491 0.5051 0.067 Uiso 1 1 calc R U . . .
H11K H 0.4010 -0.3532 0.5637 0.067 Uiso 1 1 calc R U . . .
H11L H 0.4131 -0.2607 0.5166 0.067 Uiso 1 1 calc R U . . .
C115 C 0.3718(5) -0.1652(10) 0.6131(5) 0.042(3) Uani 1 1 d . U . . .
H11M H 0.4004 -0.1219 0.5992 0.064 Uiso 1 1 calc R U . . .
H11N H 0.3834 -0.2185 0.6418 0.064 Uiso 1 1 calc R U . . .
H11O H 0.3470 -0.1158 0.6304 0.064 Uiso 1 1 calc R U . . .
C116 C 0.3022(4) -0.2919(10) 0.5846(6) 0.045(3) Uani 1 1 d . U . . .
H11P H 0.2767 -0.2404 0.5986 0.068 Uiso 1 1 calc R U . . .
H11Q H 0.3124 -0.3412 0.6158 0.068 Uiso 1 1 calc R U . . .
H11R H 0.2883 -0.3356 0.5530 0.068 Uiso 1 1 calc R U . . .
C117 C 0.3979(5) 0.1415(12) 0.6414(5) 0.049(3) Uani 1 1 d . U . . .
H11S H 0.3940 0.0639 0.6378 0.058 Uiso 1 1 calc R U . E 1
H11T H 0.3724 0.1843 0.6590 0.058 Uiso 1 1 calc R U . E 1
C120 C 0.5241(4) 0.1778(10) 0.5669(6) 0.051(4) Uani 1 1 d D U . . .
H12A H 0.5278 0.1396 0.5301 0.077 Uiso 1 1 calc R U . F 1
H12B H 0.5532 0.1620 0.5913 0.077 Uiso 1 1 calc R U . F 1
H12C H 0.5218 0.2575 0.5602 0.077 Uiso 1 1 calc R U . F 1
C121 C 0.1854(4) 0.0266(14) 0.5196(6) 0.062(4) Uani 1 1 d . U . . .
H12D H 0.2012 0.0958 0.5262 0.075 Uiso 1 1 calc R U . G 1
H12E H 0.1902 -0.0107 0.4842 0.075 Uiso 1 1 calc R U . G 1
C124 C 0.1284(5) -0.0304(10) 0.6636(6) 0.048(3) Uani 1 1 d D U . . .
H12F H 0.0943 -0.0056 0.6722 0.073 Uiso 1 1 calc R U . H 1
H12G H 0.1500 -0.0167 0.6968 0.073 Uiso 1 1 calc R U . H 1
H12H H 0.1280 -0.1096 0.6550 0.073 Uiso 1 1 calc R U . H 1
C18 C 0.5845(10) 0.482(3) 0.2705(15) 0.043(4) Uani 0.501(13) 1 d . U P I 1
H18 H 0.6009 0.4129 0.2720 0.052 Uiso 0.501(13) 1 calc R U P I 1
C19 C 0.5931(9) 0.553(2) 0.2193(9) 0.043(4) Uani 0.501(13) 1 d D U P I 1
H19 H 0.5850 0.6286 0.2234 0.051 Uiso 0.501(13) 1 calc R U P I 1
C22 C 0.2995(9) 0.629(2) 0.2000(10) 0.033(3) Uani 0.501(13) 1 d . U P I 1
H22 H 0.2836 0.5690 0.1810 0.039 Uiso 0.501(13) 1 calc R U P I 1
C23 C 0.2724(6) 0.696(2) 0.2362(10) 0.034(4) Uani 0.501(13) 1 d D U P I 1
H23 H 0.2892 0.7605 0.2486 0.041 Uiso 0.501(13) 1 calc R U P I 1
C118 C 0.4449(8) 0.197(2) 0.6189(9) 0.036(3) Uani 0.554(12) 1 d . U P J 1
H118 H 0.4492 0.2746 0.6222 0.043 Uiso 0.554(12) 1 calc R U P J 1
C119 C 0.4777(7) 0.139(2) 0.5960(10) 0.039(4) Uani 0.554(12) 1 d D U P J 1
H119 H 0.4726 0.0615 0.5972 0.047 Uiso 0.554(12) 1 calc R U P J 1
C122 C 0.1579(9) -0.016(2) 0.5582(12) 0.033(4) Uani 0.554(12) 1 d . U P J 1
H122 H 0.1427 -0.0852 0.5502 0.039 Uiso 0.554(12) 1 calc R U P J 1
C123 C 0.1484(7) 0.0326(18) 0.6120(7) 0.033(3) Uani 0.554(12) 1 d D U P J 1
H123 H 0.1548 0.1092 0.6163 0.040 Uiso 0.554(12) 1 calc R U P J 1
C18A C 0.5875(10) 0.532(3) 0.2602(14) 0.043(4) Uani 0.499(13) 1 d . U P I 2
H18A H 0.6106 0.5908 0.2637 0.052 Uiso 0.499(13) 1 calc R U P I 2
C19A C 0.5869(9) 0.479(2) 0.2078(11) 0.043(4) Uani 0.499(13) 1 d . U P I 2
H19A H 0.5676 0.4141 0.2036 0.051 Uiso 0.499(13) 1 calc R U P I 2
C22A C 0.3024(9) 0.699(2) 0.2106(10) 0.033(3) Uani 0.499(13) 1 d . U P I 2
H22A H 0.2987 0.7762 0.2057 0.039 Uiso 0.499(13) 1 calc R U P I 2
C23A C 0.2626(8) 0.639(2) 0.2364(11) 0.034(4) Uani 0.499(13) 1 d . U P I 2
H23A H 0.2662 0.5608 0.2379 0.041 Uiso 0.499(13) 1 calc R U P I 2
C18D C 0.4455(10) 0.116(2) 0.6310(11) 0.036(3) Uani 0.446(12) 1 d . U P J 2
H18D H 0.4622 0.0552 0.6479 0.043 Uiso 0.446(12) 1 calc R U P J 2
C19D C 0.4686(11) 0.190(3) 0.5919(15) 0.039(4) Uani 0.446(12) 1 d . U P J 2
H19D H 0.4495 0.2515 0.5796 0.047 Uiso 0.446(12) 1 calc R U P J 2
C23D C 0.1566(9) -0.046(2) 0.6131(11) 0.033(3) Uani 0.446(12) 1 d . U P J 2
H23D H 0.1776 -0.1094 0.6106 0.040 Uiso 0.446(12) 1 calc R U P J 2
C22D C 0.1552(12) 0.021(3) 0.5697(15) 0.033(4) Uani 0.446(12) 1 d . U P J 2
H22D H 0.1298 0.0763 0.5719 0.039 Uiso 0.446(12) 1 calc R U P J 2

loop_
_atom_site_aniso_label
_atom_site_aniso_U_11
_atom_site_aniso_U_22
_atom_site_aniso_U_33
_atom_site_aniso_U_23
_atom_site_aniso_U_13
_atom_site_aniso_U_12
Sb1 0.0207(3) 0.0266(4) 0.0148(4) 0.0014(3) 0.0007(3) 0.0000(3)
C1 0.018(4) 0.030(4) 0.018(5) 0.000(3) 0.003(4) 0.001(4)
N1 0.022(4) 0.023(4) 0.022(4) -0.005(3) 0.001(3) 0.001(3)
Cl1 0.0534(19) 0.064(2) 0.0225(16) -0.0001(16) 0.0061(14) -0.0155(17)
Pd1 0.0244(4) 0.0232(4) 0.0278(5) 0.0008(4) 0.0066(4) 0.0011(3)
Pd3 0.0219(4) 0.0241(4) 0.0183(4) -0.0005(3) -0.0024(3) -0.0013(3)
C3 0.028(6) 0.043(5) 0.021(5) -0.006(4) 0.001(4) 0.005(5)
N3 0.020(4) 0.024(4) 0.021(4) 0.004(3) 0.001(3) -0.004(3)
Cl3 0.0349(16) 0.056(2) 0.0274(16) -0.0052(15) 0.0091(12) -0.0043(14)
Pd4 0.0236(4) 0.0276(4) 0.0228(5) 0.0000(4) 0.0049(4) -0.0023(3)
C4 0.030(6) 0.047(5) 0.021(5) 0.001(4) 0.000(4) 0.016(5)
N4 0.023(4) 0.025(4) 0.017(4) 0.000(3) 0.003(3) 0.004(3)
Cl4 0.060(2) 0.070(2) 0.0158(16) 0.0032(14) 0.0025(14) -0.0136(17)
C9 0.046(6) 0.029(5) 0.048(7) 0.002(5) 0.002(5) -0.013(5)
C8 0.036(5) 0.027(5) 0.032(5) 0.001(4) 0.004(4) 0.000(4)
C7 0.022(5) 0.032(5) 0.024(5) -0.005(4) 0.001(4) 0.002(4)
C6 0.022(5) 0.032(5) 0.019(4) 0.003(3) 0.006(4) 0.000(4)
C5 0.033(6) 0.040(5) 0.027(5) 0.007(4) 0.004(4) 0.009(5)
C10 0.061(8) 0.031(6) 0.038(6) 0.004(5) 0.013(5) -0.004(6)
C14 0.050(7) 0.044(6) 0.052(8) -0.003(6) 0.005(6) -0.023(5)
C13 0.036(5) 0.024(5) 0.034(5) -0.009(4) -0.003(4) -0.009(4)
C12 0.025(5) 0.028(5) 0.033(5) 0.005(4) 0.002(4) -0.003(4)
C11 0.041(6) 0.027(6) 0.052(8) -0.001(5) -0.002(5) -0.002(4)
C15 0.051(6) 0.048(7) 0.058(8) -0.020(6) 0.004(6) 0.001(5)
C16 0.059(7) 0.040(6) 0.037(6) -0.011(5) -0.008(5) -0.018(6)
C17 0.026(5) 0.096(11) 0.049(6) 0.020(6) 0.000(4) 0.012(6)
C20 0.054(8) 0.065(9) 0.061(7) -0.005(6) 0.025(6) -0.004(7)
C21 0.044(5) 0.065(8) 0.016(5) 0.008(5) -0.007(4) 0.015(5)
C25 0.063(8) 0.068(8) 0.076(8) -0.029(6) -0.021(7) 0.000(7)
C24 0.028(5) 0.061(8) 0.042(7) 0.006(6) -0.014(5) 0.006(5)
C26 0.062(8) 0.067(8) 0.041(7) -0.022(6) -0.020(6) -0.023(6)
C28 0.058(8) 0.079(9) 0.078(9) -0.044(6) 0.007(7) -0.019(7)
C27 0.064(8) 0.039(7) 0.079(8) -0.017(6) -0.027(6) -0.011(6)
C29 0.098(10) 0.077(9) 0.061(9) -0.024(7) -0.017(7) -0.034(7)
Sb2 0.0195(3) 0.0269(4) 0.0132(3) 0.0016(3) -0.0010(3) -0.0004(3)
C2 0.017(5) 0.033(4) 0.021(5) -0.007(3) 0.003(4) 0.003(4)
N2 0.020(4) 0.027(4) 0.025(4) -0.005(3) 0.004(3) 0.000(3)
Cl2 0.0333(16) 0.0531(19) 0.0236(16) 0.0036(14) 0.0064(12) 0.0023(13)
Pd2 0.0240(4) 0.0241(4) 0.0195(4) 0.0013(4) -0.0025(3) 0.0017(3)
C30 0.091(10) 0.057(8) 0.070(8) -0.015(7) -0.040(7) -0.005(7)
C31 0.047(7) 0.069(9) 0.064(7) 0.003(6) 0.004(6) 0.005(6)
C32 0.054(8) 0.060(9) 0.081(8) 0.000(6) 0.016(6) 0.000(6)
C33 0.066(8) 0.043(7) 0.069(7) -0.015(6) 0.030(6) -0.004(6)
C34 0.091(9) 0.061(8) 0.037(6) -0.017(6) 0.006(6) 0.005(6)
C35 0.052(7) 0.062(8) 0.046(6) -0.017(5) -0.005(5) 0.006(6)
C36 0.040(7) 0.077(9) 0.046(6) -0.010(6) 0.006(5) 0.003(6)
C37 0.054(8) 0.039(7) 0.102(10) 0.003(6) 0.030(6) -0.006(6)
C38 0.074(9) 0.066(8) 0.100(10) 0.031(7) 0.013(7) -0.031(7)
C39 0.107(11) 0.073(8) 0.042(7) 0.018(6) 0.015(7) -0.039(7)
C40 0.091(10) 0.052(7) 0.068(8) 0.003(6) 0.045(7) -0.018(6)
C41 0.060(8) 0.065(8) 0.076(8) 0.012(6) 0.020(7) 0.004(7)
C42 0.054(8) 0.060(8) 0.071(8) 0.003(6) 0.027(6) -0.017(6)
C43 0.049(8) 0.073(9) 0.091(9) 0.006(7) 0.006(7) -0.003(6)
C44 0.060(8) 0.053(8) 0.086(9) 0.009(7) 0.002(6) -0.011(6)
C45 0.061(8) 0.050(8) 0.103(9) 0.003(7) 0.013(7) -0.014(7)
C46 0.078(9) 0.064(9) 0.103(10) 0.004(7) 0.031(7) -0.017(7)
C47 0.094(10) 0.061(9) 0.096(10) 0.019(8) 0.012(8) -0.024(7)
C48 0.066(9) 0.087(11) 0.103(9) 0.021(8) -0.007(7) 0.002(8)
C101 0.021(5) 0.028(4) 0.014(4) 0.000(3) 0.003(4) -0.003(4)
C102 0.019(5) 0.036(4) 0.014(4) 0.008(3) -0.004(4) -0.004(4)
C103 0.021(5) 0.032(5) 0.021(5) 0.010(4) -0.003(4) -0.002(4)
C104 0.040(6) 0.045(5) 0.016(5) -0.001(4) 0.000(4) -0.008(5)
C105 0.028(5) 0.033(5) 0.019(4) -0.006(4) 0.006(4) -0.004(4)
C106 0.019(5) 0.027(4) 0.016(4) 0.001(3) 0.001(4) -0.003(4)
C107 0.026(5) 0.029(5) 0.020(4) 0.011(3) 0.001(4) -0.003(4)
C108 0.037(5) 0.023(4) 0.026(5) 0.000(4) 0.000(4) -0.003(4)
C109 0.074(8) 0.039(6) 0.033(5) -0.002(5) 0.006(5) 0.001(6)
C110 0.042(6) 0.036(6) 0.059(9) -0.012(6) 0.000(5) -0.008(5)
C111 0.044(6) 0.032(6) 0.054(8) -0.002(5) -0.008(6) 0.000(5)
C112 0.032(6) 0.027(5) 0.017(4) -0.004(4) 0.005(4) 0.005(4)
C113 0.037(5) 0.026(5) 0.025(5) 0.005(4) 0.003(4) 0.009(4)
C114 0.051(7) 0.045(6) 0.038(6) 0.001(5) 0.001(6) 0.024(5)
C115 0.052(7) 0.047(7) 0.028(6) 0.002(5) -0.007(5) 0.012(6)
C116 0.046(6) 0.034(6) 0.056(8) 0.023(6) 0.007(6) 0.008(5)
C117 0.047(6) 0.066(8) 0.033(6) -0.013(6) -0.002(5) -0.013(5)
C120 0.028(5) 0.045(7) 0.080(9) 0.007(6) -0.002(5) -0.003(5)
C121 0.029(6) 0.117(11) 0.041(6) -0.003(6) -0.001(4) -0.010(6)
C124 0.058(7) 0.047(7) 0.040(6) -0.006(5) 0.023(5) 0.004(6)
C18 0.018(5) 0.058(12) 0.052(7) 0.006(6) 0.001(4) -0.005(6)
C19 0.029(6) 0.050(10) 0.049(7) 0.001(6) 0.007(5) -0.002(6)
C22 0.036(5) 0.038(8) 0.025(6) 0.009(6) -0.011(4) 0.008(5)
C23 0.032(5) 0.040(9) 0.030(6) 0.004(7) -0.010(4) 0.004(5)
C118 0.031(5) 0.050(8) 0.027(6) -0.007(6) -0.012(4) -0.009(5)
C119 0.034(5) 0.046(10) 0.036(7) -0.005(7) -0.010(4) -0.010(5)
C122 0.019(5) 0.046(11) 0.033(6) -0.009(6) 0.001(4) 0.002(6)
C123 0.026(6) 0.040(8) 0.033(6) -0.009(5) 0.005(4) -0.005(5)
C18A 0.018(5) 0.058(12) 0.052(7) 0.006(6) 0.001(4) -0.005(6)
C19A 0.029(6) 0.050(10) 0.049(7) 0.001(6) 0.007(5) -0.002(6)
C22A 0.036(5) 0.038(8) 0.025(6) 0.009(6) -0.011(4) 0.008(5)
C23A 0.032(5) 0.040(9) 0.030(6) 0.004(7) -0.010(4) 0.004(5)
C18D 0.031(5) 0.050(8) 0.027(6) -0.007(6) -0.012(4) -0.009(5)
C19D 0.034(5) 0.046(10) 0.036(7) -0.005(7) -0.010(4) -0.010(5)
C23D 0.026(6) 0.040(8) 0.033(6) -0.009(5) 0.005(4) -0.005(5)
C22D 0.019(5) 0.046(11) 0.033(6) -0.009(6) 0.001(4) 0.002(6)

loop_
_atom_type_symbol
_atom_type_description
_atom_type_scat_dispersion_real
_atom_type_scat_dispersion_imag
_atom_type_scat_source
C C 0.0033 0.0016 'International Tables Vol C Tables 4.2.6.8 and 6.1.1.4'
H H 0.0000 0.0000 'International Tables Vol C Tables 4.2.6.8 and 6.1.1.4'
Cl Cl 0.1484 0.1585 'International Tables Vol C Tables 4.2.6.8 and 6.1.1.4'
N N 0.0061 0.0033 'International Tables Vol C Tables 4.2.6.8 and 6.1.1.4'
Pd Pd -0.9988 1.0072 'International Tables Vol C Tables 4.2.6.8 and 6.1.1.4'
Sb Sb -0.5866 1.5461 'International Tables Vol C Tables 4.2.6.8 and 6.1.1.4'

loop_
_geom_angle_atom_site_label_1
_geom_angle_atom_site_label_2
_geom_angle_atom_site_label_3
_geom_angle
C1 Sb1 N2 74.1(4)
C1 Sb1 N1 73.0(3)
N2 Sb1 N1 147.0(3)
C1 Sb1 Pd1 107.9(3)
N2 Sb1 Pd1 97.31(19)
N1 Sb1 Pd1 92.30(19)
C1 Sb1 Pd2 114.1(3)
N2 Sb1 Pd2 96.60(19)
N1 Sb1 Pd2 97.11(19)
Pd1 Sb1 Pd2 137.88(4)
C2 C1 C6 121.1(11)
C2 C1 Sb1 120.3(8)
C6 C1 Sb1 118.2(8)
C7 N1 C8 122.5(9)
C7 N1 Sb1 109.9(6)
C8 N1 Sb1 127.5(6)
C17 Pd1 C18A 40.8(9)
C17 Pd1 C18 33.8(9)
C17 Pd1 C19A 72.4(8)
C18A Pd1 C19A 36.6(11)
C17 Pd1 C19 66.6(7)
C18 Pd1 C19 38.7(11)
C17 Pd1 Cl1 167.1(4)
C18A Pd1 Cl1 126.5(9)
C18 Pd1 Cl1 133.6(9)
C19A Pd1 Cl1 95.0(7)
C19 Pd1 Cl1 100.8(6)
C17 Pd1 Sb1 94.4(4)
C18A Pd1 Sb1 133.3(9)
C18 Pd1 Sb1 127.5(9)
C19A Pd1 Sb1 164.9(6)
C19 Pd1 Sb1 154.5(5)
Cl1 Pd1 Sb1 98.46(8)
C117 Pd3 C18D 36.5(8)
C117 Pd3 C19D 64.0(9)
C18D Pd3 C19D 38.2(12)
C117 Pd3 C118 41.2(7)
C117 Pd3 C119 66.1(6)
C118 Pd3 C119 32.7(8)
C117 Pd3 Cl3 166.8(3)
C18D Pd3 Cl3 130.9(7)
C19D Pd3 Cl3 103.2(9)
C118 Pd3 Cl3 126.4(6)
C119 Pd3 Cl3 100.6(5)
C117 Pd3 Sb2 96.9(3)
C18D Pd3 Sb2 129.0(7)
C19D Pd3 Sb2 158.7(8)
C118 Pd3 Sb2 135.5(6)
C119 Pd3 Sb2 161.0(5)
Cl3 Pd3 Sb2 96.21(8)
C4 C3 C2 119.5(11)
C4 C3 H3 120.2
C2 C3 H3 120.2
C107 N3 C108 120.8(8)
C107 N3 Sb2 111.2(7)
C108 N3 Sb2 127.9(6)
C121 Pd4 C22D 39.3(10)
C121 Pd4 C23D 70.6(8)
C22D Pd4 C23D 35.5(12)
C121 Pd4 C122 34.7(9)
C121 Pd4 C123 65.2(6)
C122 Pd4 C123 36.9(8)
C121 Pd4 Cl4 167.1(4)
C22D Pd4 Cl4 127.8(10)
C23D Pd4 Cl4 96.9(7)
C122 Pd4 Cl4 132.8(8)
C123 Pd4 Cl4 102.1(5)
C121 Pd4 Sb2 93.9(4)
C22D Pd4 Sb2 132.6(10)
C23D Pd4 Sb2 160.6(6)
C122 Pd4 Sb2 127.5(7)
C123 Pd4 Sb2 154.8(4)
Cl4 Pd4 Sb2 98.95(9)
C3 C4 C5 122.8(11)
C3 C4 H4 118.6
C5 C4 H4 118.6
C112 N4 C113 120.7(8)
C112 N4 Sb2 111.6(7)
C113 N4 Sb2 127.6(6)
C8 C9 H9A 109.5
C8 C9 H9B 109.5
H9A C9 H9B 109.5
C8 C9 H9C 109.5
H9A C9 H9C 109.5
H9B C9 H9C 109.5
N1 C8 C11 107.6(9)
N1 C8 C9 112.1(9)
C11 C8 C9 110.8(9)
N1 C8 C10 106.9(9)
C11 C8 C10 110.2(10)
C9 C8 C10 109.1(10)
N1 C7 C2 120.0(9)
N1 C7 H7 120.0
C2 C7 H7 120.0
C1 C6 C5 119.4(10)
C1 C6 C12 116.7(10)
C5 C6 C12 123.8(10)
C4 C5 C6 117.9(10)
C4 C5 H5 121.1
C6 C5 H5 121.1
C8 C10 H10A 109.5
C8 C10 H10B 109.5
H10A C10 H10B 109.5
C8 C10 H10C 109.5
H10A C10 H10C 109.5
H10B C10 H10C 109.5
C13 C14 H14A 109.5
C13 C14 H14B 109.5
H14A C14 H14B 109.5
C13 C14 H14C 109.5
H14A C14 H14C 109.5
H14B C14 H14C 109.5
N2 C13 C14 110.1(9)
N2 C13 C15 107.5(9)
C14 C13 C15 112.4(10)
N2 C13 C16 109.3(8)
C14 C13 C16 109.2(10)
C15 C13 C16 108.4(10)
N2 C12 C6 119.0(10)
N2 C12 H12 120.5
C6 C12 H12 120.5
C8 C11 H11A 109.5
C8 C11 H11B 109.5
H11A C11 H11B 109.5
C8 C11 H11C 109.5
H11A C11 H11C 109.5
H11B C11 H11C 109.5
C13 C15 H15A 109.5
C13 C15 H15B 109.5
H15A C15 H15B 109.5
C13 C15 H15C 109.5
H15A C15 H15C 109.5
H15B C15 H15C 109.5
C13 C16 H16A 109.5
C13 C16 H16B 109.5
H16A C16 H16B 109.5
C13 C16 H16C 109.5
H16A C16 H16C 109.5
H16B C16 H16C 109.5
C18 C17 Pd1 75.3(16)
C18A C17 Pd1 69.4(13)
C18 C17 H17A 120.0
Pd1 C17 H17A 68.6
C18 C17 H17B 120.0
Pd1 C17 H17B 128.2
H17A C17 H17B 120.0
C19 C20 H20A 109.5
C19 C20 H20B 109.5
H20A C20 H20B 109.5
C19 C20 H20C 109.5
H20A C20 H20C 109.5
H20B C20 H20C 109.5
C22 C21 Pd2 72.9(11)
C22A C21 Pd2 72.2(10)
C22 C21 H21A 120.0
Pd2 C21 H21A 76.3
C22 C21 H21B 120.0
Pd2 C21 H21B 122.0
H21A C21 H21B 120.0
C26 C25 C30 120.3(15)
C26 C25 H25 119.8
C30 C25 H25 119.9
C23 C24 H24A 109.5
C23 C24 H24B 109.4
H24A C24 H24B 109.5
C23 C24 H24C 109.5
H24A C24 H24C 109.5
H24B C24 H24C 109.5
C25 C26 C27 119.8(14)
C25 C26 H26 120.1
C27 C26 H26 120.0
C29 C28 C27 120.3(15)
C29 C28 H28 119.8
C27 C28 H28 119.9
C26 C27 C28 119.2(14)
C26 C27 H27 120.4
C28 C27 H27 120.4
C30 C29 C28 119.0(16)
C30 C29 H29 120.5
C28 C29 H29 120.5
C101 Sb2 N4 73.5(3)
C101 Sb2 N3 73.3(3)
N4 Sb2 N3 146.9(3)
C101 Sb2 Pd4 106.5(3)
N4 Sb2 Pd4 94.85(19)
N3 Sb2 Pd4 94.55(18)
C101 Sb2 Pd3 112.7(3)
N4 Sb2 Pd3 96.6(2)
N3 Sb2 Pd3 95.93(18)
Pd4 Sb2 Pd3 140.81(4)
C1 C2 C3 119.2(10)
C1 C2 C7 116.7(10)
C3 C2 C7 124.1(10)
C12 N2 C13 121.6(9)
C12 N2 Sb1 111.9(7)
C13 N2 Sb1 126.5(7)
C21 Pd2 C22 36.3(7)
C21 Pd2 C22A 39.2(7)
C21 Pd2 C23A 69.3(7)
C22A Pd2 C23A 37.2(10)
C21 Pd2 C23 64.3(6)
C22 Pd2 C23 36.2(9)
C21 Pd2 Cl2 168.1(3)
C22 Pd2 Cl2 132.3(6)
C22A Pd2 Cl2 129.6(7)
C23A Pd2 Cl2 98.9(6)
C23 Pd2 Cl2 104.1(5)
C21 Pd2 Sb1 95.8(3)
C22 Pd2 Sb1 128.7(6)
C22A Pd2 Sb1 133.0(6)
C23A Pd2 Sb1 161.6(6)
C23 Pd2 Sb1 158.6(5)
Cl2 Pd2 Sb1 96.00(7)
C29 C30 C25 121.4(15)
C29 C30 H30 119.3
C25 C30 H30 119.3
C36 C31 C32 120.4(13)
C36 C31 H31 119.8
C32 C31 H31 119.8
C31 C32 C33 120.2(13)
C31 C32 H32 119.9
C33 C32 H32 119.9
C32 C33 C34 119.4(12)
C32 C33 H33 120.3
C34 C33 H33 120.3
C35 C34 C33 119.4(12)
C35 C34 H34 120.3
C33 C34 H34 120.3
C34 C35 C36 120.7(12)
C34 C35 H35 119.7
C36 C35 H35 119.7
C31 C36 C35 119.9(12)
C31 C36 H36 120.1
C35 C36 H36 120.1
C38 C37 C42 120.1(15)
C38 C37 H37 120.0
C42 C37 H37 119.9
C37 C38 C39 119.6(16)
C37 C38 H38 120.2
C39 C38 H38 120.2
C40 C39 C38 120.4(15)
C40 C39 H39 119.8
C38 C39 H39 119.8
C41 C40 C39 119.0(14)
C41 C40 H40 120.5
C39 C40 H40 120.5
C42 C41 C40 120.7(14)
C42 C41 H41 119.7
C40 C41 H41 119.6
C37 C42 C41 120.2(14)
C37 C42 H42 119.9
C41 C42 H42 119.9
C44 C43 C48 120.7(15)
C44 C43 H43 119.6
C48 C43 H43 119.6
C43 C44 C45 119.4(15)
C43 C44 H44 120.3
C45 C44 H44 120.3
C46 C45 C44 119.8(15)
C46 C45 H45 120.1
C44 C45 H45 120.1
C45 C46 C47 121.6(16)
C45 C46 H46 119.2
C47 C46 H46 119.2
C46 C47 C48 117.2(16)
C46 C47 H47 121.4
C48 C47 H47 121.4
C43 C48 C47 121.1(15)
C43 C48 H48 119.4
C47 C48 H48 119.4
C106 C101 C102 120.5(10)
C106 C101 Sb2 120.0(8)
C102 C101 Sb2 119.4(7)
C103 C102 C101 119.0(10)
C103 C102 C107 124.4(9)
C101 C102 C107 116.6(9)
C102 C103 C104 120.4(10)
C102 C103 H103 119.8
C104 C103 H103 119.8
C105 C104 C103 118.8(10)
C105 C104 H104 120.6
C103 C104 H104 120.6
C106 C105 C104 120.1(10)
C106 C105 H105 119.9
C104 C105 H105 119.9
C101 C106 C105 121.1(10)
C101 C106 C112 115.5(10)
C105 C106 C112 123.3(10)
N3 C107 C102 119.4(9)
N3 C107 H107 120.3
C102 C107 H107 120.3
C110 C108 N3 106.3(8)
C110 C108 C109 110.2(10)
N3 C108 C109 106.2(8)
C110 C108 C111 109.6(9)
N3 C108 C111 113.6(9)
C109 C108 C111 110.8(10)
C108 C109 H10D 109.5
C108 C109 H10E 109.5
H10D C109 H10E 109.5
C108 C109 H10F 109.5
H10D C109 H10F 109.5
H10E C109 H10F 109.5
C108 C110 H11D 109.5
C108 C110 H11E 109.5
H11D C110 H11E 109.5
C108 C110 H11F 109.5
H11D C110 H11F 109.5
H11E C110 H11F 109.5
C108 C111 H11G 109.5
C108 C111 H11H 109.5
H11G C111 H11H 109.5
C108 C111 H11I 109.5
H11G C111 H11I 109.5
H11H C111 H11I 109.5
N4 C112 C106 119.3(9)
N4 C112 H112 120.3
C106 C112 H112 120.3
N4 C113 C115 108.3(8)
N4 C113 C114 110.2(8)
C115 C113 C114 110.6(9)
N4 C113 C116 107.6(8)
C115 C113 C116 109.4(10)
C114 C113 C116 110.7(9)
C113 C114 H11J 109.5
C113 C114 H11K 109.5
H11J C114 H11K 109.5
C113 C114 H11L 109.5
H11J C114 H11L 109.5
H11K C114 H11L 109.5
C113 C115 H11M 109.5
C113 C115 H11N 109.5
H11M C115 H11N 109.5
C113 C115 H11O 109.5
H11M C115 H11O 109.5
H11N C115 H11O 109.5
C113 C116 H11P 109.5
C113 C116 H11Q 109.5
H11P C116 H11Q 109.5
C113 C116 H11R 109.5
H11P C116 H11R 109.5
H11Q C116 H11R 109.5
C18D C117 Pd3 72.2(12)
C118 C117 Pd3 71.7(9)
C118 C117 H11S 120.0
Pd3 C117 H11S 73.7
C118 C117 H11T 120.0
Pd3 C117 H11T 126.5
H11S C117 H11T 120.0
C119 C120 H12A 109.5
C119 C120 H12B 109.5
H12A C120 H12B 109.5
C119 C120 H12C 109.5
H12A C120 H12C 109.5
H12B C120 H12C 109.5
C122 C121 Pd4 74.3(14)
C22D C121 Pd4 70.3(15)
C122 C121 H12D 120.0
Pd4 C121 H12D 72.1
C122 C121 H12E 120.0
Pd4 C121 H12E 125.4
H12D C121 H12E 120.0
C123 C124 H12F 109.5
C123 C124 H12G 109.5
H12F C124 H12G 109.5
C123 C124 H12H 109.5
H12F C124 H12H 109.5
H12G C124 H12H 109.5
C17 C18 C19 124(3)
C17 C18 Pd1 70.8(14)
C19 C18 Pd1 74.3(15)
C17 C18 H18 117.8
C19 C18 H18 117.8
Pd1 C18 H18 130.0
C20 C19 C18 128(2)
C20 C19 Pd1 118.5(14)
C18 C19 Pd1 67.0(13)
C20 C19 H19 116.0
C18 C19 H19 116.0
Pd1 C19 H19 84.3
C21 C22 C23 120(2)
C21 C22 Pd2 70.7(11)
C23 C22 Pd2 77.6(14)
C21 C22 H22 120.0
C23 C22 H22 120.0
Pd2 C22 H22 122.9
C22 C23 C24 130(2)
C22 C23 Pd2 66.2(12)
C24 C23 Pd2 120.7(13)
C22 C23 H23 115.2
C24 C23 H23 115.2
Pd2 C23 H23 82.8
C119 C118 C117 119(2)
C119 C118 Pd3 75.9(15)
C117 C118 Pd3 67.0(9)
C119 C118 H118 120.7
C117 C118 H118 120.7
Pd3 C118 H118 128.4
C118 C119 C120 127(2)
C118 C119 Pd3 71.4(13)
C120 C119 Pd3 125.5(15)
C118 C119 H119 116.5
C120 C119 H119 116.5
Pd3 C119 H119 72.9
C121 C122 C123 124(2)
C121 C122 Pd4 71.0(13)
C123 C122 Pd4 76.6(14)
C121 C122 H122 117.8
C123 C122 H122 117.8
Pd4 C122 H122 126.7
C122 C123 C124 123.8(19)
C122 C123 Pd4 66.5(13)
C124 C123 Pd4 116.0(12)
C122 C123 H123 118.1
C124 C123 H123 118.1
Pd4 C123 H123 87.6
C19A C18A C17 129(3)
C19A C18A Pd1 76.2(16)
C17 C18A Pd1 69.8(12)
C19A C18A H18A 115.5
C17 C18A H18A 115.5
Pd1 C18A H18A 132.7
C20 C19A C18A 122(3)
C20 C19A Pd1 129.3(16)
C18A C19A Pd1 67.1(15)
C20 C19A H19A 118.8
C18A C19A H19A 118.8
Pd1 C19A H19A 75.3
C23A C22A C21 123(2)
C23A C22A Pd2 76.4(14)
C21 C22A Pd2 68.6(10)
C23A C22A H22A 118.6
C21 C22A H22A 118.6
Pd2 C22A H22A 128.8
C24 C23A C22A 127(2)
C24 C23A Pd2 129.0(16)
C22A C23A Pd2 66.5(12)
C24 C23A H23A 116.7
C22A C23A H23A 116.7
Pd2 C23A H23A 75.2
C117 C18D C19D 113(3)
C117 C18D Pd3 71.3(12)
C19D C18D Pd3 73.3(16)
C117 C18D H18D 123.6
C19D C18D H18D 123.6
Pd3 C18D H18D 123.3
C18D C19D C120 125(3)
C18D C19D Pd3 68.5(14)
C120 C19D Pd3 121.9(18)
C18D C19D H19D 117.3
C120 C19D H19D 117.2
Pd3 C19D H19D 79.8
C22D C23D C124 123(3)
C22D C23D Pd4 69.8(18)
C124 C23D Pd4 129.1(16)
C22D C23D H23D 118.5
C124 C23D H23D 118.5
Pd4 C23D H23D 72.5
C23D C22D C121 130(3)
C23D C22D Pd4 75(2)
C121 C22D Pd4 70.4(14)
C23D C22D H22D 114.8
C121 C22D H22D 114.8
Pd4 C22D H22D 135.7

loop_
_geom_bond_atom_site_label_1
_geom_bond_atom_site_label_2
_geom_bond_distance
Sb1 C1 2.088(12)
Sb1 N2 2.388(8)
Sb1 N1 2.423(8)
Sb1 Pd1 2.5595(10)
Sb1 Pd2 2.5772(10)
C1 C2 1.375(14)
C1 C6 1.394(14)
N1 C7 1.302(12)
N1 C8 1.487(13)
Cl1 Pd1 2.365(3)
Pd1 C17 2.132(15)
Pd1 C18A 2.13(3)
Pd1 C18 2.18(3)
Pd1 C19A 2.24(2)
Pd1 C19 2.28(2)
Pd3 C117 2.117(12)
Pd3 C18D 2.13(2)
Pd3 C19D 2.19(3)
Pd3 C118 2.18(2)
Pd3 C119 2.24(2)
Pd3 Cl3 2.356(3)
Pd3 Sb2 2.5795(9)
C3 C4 1.351(15)
C3 C2 1.410(14)
C3 H3 0.9500
N3 C107 1.274(11)
N3 C108 1.498(12)
N3 Sb2 2.429(8)
Pd4 C121 2.109(14)
Pd4 C22D 2.11(3)
Pd4 C23D 2.17(2)
Pd4 C122 2.15(3)
Pd4 C123 2.277(19)
Pd4 Cl4 2.355(3)
Pd4 Sb2 2.5671(10)
C4 C5 1.392(15)
C4 H4 0.9500
N4 C112 1.289(12)
N4 C113 1.494(12)
N4 Sb2 2.364(8)
C9 C8 1.530(15)
C9 H9A 0.9800
C9 H9B 0.9800
C9 H9C 0.9800
C8 C11 1.510(15)
C8 C10 1.536(15)
C7 C2 1.424(14)
C7 H7 0.9500
C6 C5 1.413(14)
C6 C12 1.464(14)
C5 H5 0.9500
C10 H10A 0.9800
C10 H10B 0.9800
C10 H10C 0.9800
C14 C13 1.509(14)
C14 H14A 0.9800
C14 H14B 0.9800
C14 H14C 0.9800
C13 N2 1.488(13)
C13 C15 1.508(15)
C13 C16 1.511(15)
C12 N2 1.261(13)
C12 H12 0.9500
C11 H11A 0.9800
C11 H11B 0.9800
C11 H11C 0.9800
C15 H15A 0.9800
C15 H15B 0.9800
C15 H15C 0.9800
C16 H16A 0.9800
C16 H16B 0.9800
C16 H16C 0.9800
C17 C18 1.26(3)
C17 C18A 1.48(3)
C17 H17A 0.9500
C17 H17B 0.9500
C20 C19A 1.37(3)
C20 C19 1.508(13)
C20 H20A 0.9800
C20 H20B 0.9800
C20 H20C 0.9800
C21 C22 1.32(2)
C21 C22A 1.43(3)
C21 Pd2 2.107(11)
C21 H21A 0.9500
C21 H21B 0.9500
C25 C26 1.358(11)
C25 C30 1.365(11)
C25 H25 0.9500
C24 C23A 1.36(2)
C24 C23 1.509(12)
C24 H24A 0.9800
C24 H24B 0.9800
C24 H24C 0.9800
C26 C27 1.376(11)
C26 H26 0.9500
C28 C29 1.375(11)
C28 C27 1.390(11)
C28 H28 0.9500
C27 H27 0.9500
C29 C30 1.353(11)
C29 H29 0.9500
Sb2 C101 2.096(11)
Cl2 Pd2 2.357(3)
Pd2 C22 2.13(2)
Pd2 C22A 2.15(2)
Pd2 C23A 2.28(2)
Pd2 C23 2.28(2)
C30 H30 0.9500
C31 C36 1.359(11)
C31 C32 1.375(11)
C31 H31 0.9500
C32 C33 1.383(11)
C32 H32 0.9500
C33 C34 1.387(11)
C33 H33 0.9500
C34 C35 1.375(10)
C34 H34 0.9500
C35 C36 1.377(10)
C35 H35 0.9500
C36 H36 0.9500
C37 C38 1.366(11)
C37 C42 1.364(11)
C37 H37 0.9500
C38 C39 1.381(11)
C38 H38 0.9500
C39 C40 1.370(11)
C39 H39 0.9500
C40 C41 1.371(11)
C40 H40 0.9500
C41 C42 1.364(11)
C41 H41 0.9500
C42 H42 0.9500
C43 C44 1.366(11)
C43 C48 1.370(11)
C43 H43 0.9500
C44 C45 1.376(11)
C44 H44 0.9500
C45 C46 1.378(11)
C45 H45 0.9500
C46 C47 1.384(11)
C46 H46 0.9500
C47 C48 1.388(11)
C47 H47 0.9500
C48 H48 0.9500
C101 C106 1.365(14)
C101 C102 1.396(14)
C102 C103 1.393(13)
C102 C107 1.461(14)
C103 C104 1.412(15)
C103 H103 0.9500
C104 C105 1.391(15)
C104 H104 0.9500
C105 C106 1.379(14)
C105 H105 0.9500
C106 C112 1.456(14)
C107 H107 0.9500
C108 C110 1.495(14)
C108 C109 1.519(15)
C108 C111 1.536(14)
C109 H10D 0.9800
C109 H10E 0.9800
C109 H10F 0.9800
C110 H11D 0.9800
C110 H11E 0.9800
C110 H11F 0.9800
C111 H11G 0.9800
C111 H11H 0.9800
C111 H11I 0.9800
C112 H112 0.9500
C113 C115 1.523(15)
C113 C114 1.544(14)
C113 C116 1.541(15)
C114 H11J 0.9800
C114 H11K 0.9800
C114 H11L 0.9800
C115 H11M 0.9800
C115 H11N 0.9800
C115 H11O 0.9800
C116 H11P 0.9800
C116 H11Q 0.9800
C116 H11R 0.9800
C117 C18D 1.33(3)
C117 C118 1.52(3)
C117 H11S 0.9500
C117 H11T 0.9500
C120 C119 1.487(12)
C120 C19D 1.60(3)
C120 H12A 0.9800
C120 H12B 0.9800
C120 H12C 0.9800
C121 C122 1.27(3)
C121 C22D 1.42(4)
C121 H12D 0.9500
C121 H12E 0.9500
C124 C23D 1.41(3)
C124 C123 1.521(12)
C124 H12F 0.9800
C124 H12G 0.9800
C124 H12H 0.9800
C18 C19 1.48(4)
C18 H18 0.9500
C19 H19 0.9500
C22 C23 1.38(4)
C22 H22 0.9500
C23 H23 0.9500
C118 C119 1.24(3)
C118 H118 0.9500
C119 H119 0.9500
C122 C123 1.41(3)
C122 H122 0.9500
C123 H123 0.9500
C18A C19A 1.38(4)
C18A H18A 0.9500
C19A H19A 0.9500
C22A C23A 1.42(4)
C22A H22A 0.9500
C23A H23A 0.9500
C18D C19D 1.41(4)
C18D H18D 0.9500
C19D H19D 0.9500
C23D C22D 1.30(5)
C23D H23D 0.9500
C22D H22D 0.9500
